data_7126119
loop_
_publ_author_name
'Li, Hui-Hui'
'Wang, Chang-Feng'
'Wu, Ya-Xing'
'Jiang, Fan'
'Shi, Chao'
'Ye, Heng-Yun'
'Zhang, Yi'

_publ_section_title
;
 Halogen substitution regulates the phase transition temperature and band
 gap of semiconductor compounds.
;
_journal_issue 11
_journal_name_full 'Chemical communications (Cambridge, England)'
_journal_page_first 1697
_journal_page_last 1700
_journal_paper_doi 10.1039/c9cc09477f
_journal_volume 56
_journal_year 2020
_chemical_formula_sum 'C6 Bi Cl3 I6 N3'
_chemical_formula_weight 1190.82
_space_group_crystal_system triclinic
_space_group_IT_number 2
_space_group_name_Hall '-P 1'
_space_group_name_H-M_alt 'P -1'
_audit_creation_method SHELXL-2014/7
_audit_update_record
;
2019-12-31 deposited with the CCDC.	2020-01-06 downloaded from the CCDC.
;
_cell_angle_alpha 103.9430(10)
_cell_angle_beta 108.8150(10)
_cell_angle_gamma 93.0350(10)
_cell_formula_units_Z 2
_cell_length_a 8.57010(10)
_cell_length_b 12.4903(2)
_cell_length_c 12.9228(2)
_cell_measurement_reflns_used 11554
_cell_measurement_temperature 293(2)
_cell_measurement_theta_max 31.7790
_cell_measurement_theta_min 2.0600
_cell_volume 1257.88(3)
_computing_structure_refinement 'SHELXL-2014/7 (Sheldrick, 2014)'
_diffrn_ambient_temperature 293(2)
_diffrn_measured_fraction_theta_full 1.000
_diffrn_measured_fraction_theta_max 0.823
_diffrn_measurement_device_type 'Rigaku, SCXmini'
_diffrn_measurement_method '\w scans'
_diffrn_radiation_type MoK\a
_diffrn_radiation_wavelength 0.71073
_diffrn_reflns_av_R_equivalents 0.0463
_diffrn_reflns_av_unetI/netI 0.0481
_diffrn_reflns_Laue_measured_fraction_full 1.000
_diffrn_reflns_Laue_measured_fraction_max 0.823
_diffrn_reflns_limit_h_max 12
_diffrn_reflns_limit_h_min -12
_diffrn_reflns_limit_k_max 15
_diffrn_reflns_limit_k_min -18
_diffrn_reflns_limit_l_max 17
_diffrn_reflns_limit_l_min -19
_diffrn_reflns_number 19829
_diffrn_reflns_point_group_measured_fraction_full 1.000
_diffrn_reflns_point_group_measured_fraction_max 0.823
_diffrn_reflns_theta_full 25.242
_diffrn_reflns_theta_max 31.659
_diffrn_reflns_theta_min 1.697
_exptl_absorpt_coefficient_mu 14.682
_exptl_crystal_density_diffrn 3.144
_exptl_crystal_description block
_exptl_crystal_F_000 1018
_refine_diff_density_max 2.591
_refine_diff_density_min -2.849
_refine_diff_density_rms 0.388
_refine_ls_extinction_method none
_refine_ls_goodness_of_fit_ref 1.087
_refine_ls_hydrogen_treatment undef
_refine_ls_matrix_type full
_refine_ls_number_parameters 172
_refine_ls_number_reflns 6983
_refine_ls_number_restraints 0
_refine_ls_restrained_S_all 1.087
_refine_ls_R_factor_all 0.0435
_refine_ls_R_factor_gt 0.0369
_refine_ls_shift/su_max 0.001
_refine_ls_shift/su_mean 0.000
_refine_ls_structure_factor_coef Fsqd
_refine_ls_weighting_details 'w=1/[\s^2^(Fo^2^)+(0.0505P)^2^+8.4674P] where P=(Fo^2^+2Fc^2^)/3'
_refine_ls_weighting_scheme calc
_refine_ls_wR_factor_gt 0.0971
_refine_ls_wR_factor_ref 0.1098
_reflns_Friedel_coverage 0.000
_reflns_number_gt 6100
_reflns_number_total 8487
_reflns_threshold_expression 'I > 2\s(I)'
_cod_data_source_file c9cc09477f2.cif
_cod_data_source_block SS
_cod_original_formula_sum 'C6  Bi Cl3 I6 N3'
_cod_database_code 7126119
_shelx_shelxl_version_number 2014/7
_shelx_space_group_comment
;
The symmetry employed for this shelxl refinement is uniquely defined
by the following loop, which should always be used as a source of
symmetry information in preference to the above space-group names.
They are only intended as comments.
;

loop_
_space_group_symop_operation_xyz
'x, y, z'
'-x, -y, -z'

loop_
_atom_site_label
_atom_site_type_symbol
_atom_site_fract_x
_atom_site_fract_y
_atom_site_fract_z
_atom_site_U_iso_or_equiv
_atom_site_adp_type
_atom_site_occupancy
_atom_site_site_symmetry_order
_atom_site_calc_flag
_atom_site_refinement_flags_posn
_atom_site_refinement_flags_adp
_atom_site_refinement_flags_occupancy
_atom_site_disorder_assembly
_atom_site_disorder_group
Bi1 Bi 0.15578(3) 0.20850(2) 0.82655(2) 0.01026(8) Uani 1 1 d . . . . .
I3 I 0.00668(6) 0.29804(4) 1.01075(4) 0.01404(11) Uani 1 1 d . . . . .
I4 I 0.10824(6) -0.03064(4) 0.86221(4) 0.01289(11) Uani 1 1 d . . . . .
I5 I 0.31622(6) 0.11694(4) 0.64647(4) 0.01536(11) Uani 1 1 d . . . . .
I6 I 0.51471(6) 0.26507(4) 1.00563(4) 0.01261(10) Uani 1 1 d . . . . .
I10 I -0.18476(6) 0.14785(4) 0.64201(4) 0.01453(11) Uani 1 1 d . . . . .
I12 I 0.18923(6) 0.43884(4) 0.79480(4) 0.01468(11) Uani 1 1 d . . . . .
Cl1 Cl 0.4095(2) 0.15546(13) 0.37486(14) 0.0124(3) Uani 1 1 d . . . . .
C1 C 0.3837(11) 0.1596(7) 0.2257(7) 0.0205(16) Uani 1 1 d . . . . .
C2 C 0.4278(9) 0.0538(6) 0.1623(7) 0.0150(14) Uani 1 1 d . . . . .
N1 N 0.3126(8) -0.0472(5) 0.1496(6) 0.0156(13) Uani 1 1 d . . . . .
Cl2 Cl 0.3466(3) 0.44582(15) 0.33827(17) 0.0206(4) Uani 1 1 d . . . . .
C4 C 0.4251(12) 0.5800(7) 0.3303(7) 0.0249(18) Uani 1 1 d . . . . .
C5 C 0.3283(11) 0.6036(6) 0.2182(7) 0.0192(16) Uani 1 1 d . . . . .
N2 N 0.3507(9) 0.5208(6) 0.1189(6) 0.0191(14) Uani 1 1 d . . . . .
Cl4 Cl 0.7665(2) 0.37207(17) 0.41143(19) 0.0225(4) Uani 1 1 d . . . . .
C10 C 1.0626(11) 0.2847(7) 0.4400(8) 0.0263(18) Uani 1 1 d . . . . .
C11 C 0.9465(12) 0.3449(7) 0.3654(8) 0.0282(19) Uani 1 1 d . . . . .
N3 N 0.9836(10) 0.1710(6) 0.4290(6) 0.0227(15) Uani 1 1 d . . . . .

loop_
_atom_site_aniso_label
_atom_site_aniso_U_11
_atom_site_aniso_U_22
_atom_site_aniso_U_33
_atom_site_aniso_U_23
_atom_site_aniso_U_13
_atom_site_aniso_U_12
Bi1 0.01123(14) 0.00970(14) 0.01043(14) 0.00336(10) 0.00412(10) 0.00122(10)
I3 0.0147(2) 0.0145(2) 0.0139(2) 0.00253(17) 0.00740(18) 0.00050(17)
I4 0.0150(2) 0.0117(2) 0.0130(2) 0.00576(17) 0.00449(18) 0.00187(17)
I5 0.0177(2) 0.0185(2) 0.0123(2) 0.00501(18) 0.00706(19) 0.00675(18)
I6 0.0119(2) 0.0127(2) 0.0130(2) 0.00421(17) 0.00355(17) 0.00085(16)
I10 0.0130(2) 0.0182(2) 0.0116(2) 0.00484(18) 0.00291(18) 0.00059(17)
I12 0.0168(2) 0.0111(2) 0.0180(2) 0.00687(18) 0.00635(19) 0.00221(17)
Cl1 0.0212(9) 0.0042(7) 0.0136(8) 0.0013(6) 0.0091(7) 0.0018(6)
C1 0.028(4) 0.017(4) 0.018(4) 0.008(3) 0.006(3) 0.007(3)
C2 0.014(3) 0.015(4) 0.020(4) 0.008(3) 0.009(3) -0.002(3)
N1 0.017(3) 0.012(3) 0.020(3) 0.007(3) 0.007(3) 0.002(2)
Cl2 0.0288(10) 0.0141(8) 0.0241(10) 0.0089(7) 0.0133(8) 0.0027(7)
C4 0.033(5) 0.022(4) 0.014(4) 0.000(3) 0.005(4) -0.004(4)
C5 0.030(4) 0.013(4) 0.014(4) 0.000(3) 0.009(3) 0.003(3)
N2 0.021(3) 0.017(3) 0.021(3) 0.004(3) 0.012(3) 0.000(3)
Cl4 0.0174(9) 0.0282(10) 0.0333(11) 0.0198(9) 0.0143(8) 0.0102(8)
C10 0.024(4) 0.024(4) 0.033(5) 0.013(4) 0.009(4) 0.005(3)
C11 0.034(5) 0.022(4) 0.033(5) 0.013(4) 0.013(4) 0.006(4)
N3 0.031(4) 0.022(4) 0.012(3) 0.006(3) 0.003(3) 0.001(3)

loop_
_atom_type_symbol
_atom_type_description
_atom_type_scat_dispersion_real
_atom_type_scat_dispersion_imag
_atom_type_scat_source
C C 0.0033 0.0016 'International Tables Vol C Tables 4.2.6.8 and 6.1.1.4'
H H 0.0000 0.0000 'International Tables Vol C Tables 4.2.6.8 and 6.1.1.4'
Bi Bi -4.1077 10.2566 'International Tables Vol C Tables 4.2.6.8 and 6.1.1.4'
Cl Cl 0.1484 0.1585 'International Tables Vol C Tables 4.2.6.8 and 6.1.1.4'
I I -0.4742 1.8119 'International Tables Vol C Tables 4.2.6.8 and 6.1.1.4'
N N 0.0061 0.0033 'International Tables Vol C Tables 4.2.6.8 and 6.1.1.4'

loop_
_geom_angle_atom_site_label_1
_geom_angle_atom_site_label_2
_geom_angle_atom_site_label_3
_geom_angle
_geom_angle_site_symmetry_1
_geom_angle_site_symmetry_3
_geom_angle_publ_flag
I12 Bi1 I10 91.062(15) . . ?
I12 Bi1 I3 89.233(14) . . ?
I10 Bi1 I3 92.089(14) . . ?
I12 Bi1 I5 91.452(14) . . ?
I10 Bi1 I5 89.592(14) . . ?
I3 Bi1 I5 178.173(15) . . ?
I12 Bi1 I6 89.118(14) . . ?
I10 Bi1 I6 176.691(15) . . ?
I3 Bi1 I6 91.217(14) . . ?
I5 Bi1 I6 87.101(14) . . ?
I12 Bi1 I4 177.763(15) . . ?
I10 Bi1 I4 87.823(14) . . ?
I3 Bi1 I4 88.870(14) . . ?
I5 Bi1 I4 90.480(14) . . ?
I6 Bi1 I4 92.107(13) . . ?
C2 C1 Cl1 110.2(5) . . ?
N1 C2 C1 111.7(6) . . ?
C5 C4 Cl2 111.8(6) . . ?
N2 C5 C4 110.8(7) . . ?
N3 C10 C11 112.4(7) . . ?
C10 C11 Cl4 110.5(6) . . ?

loop_
_geom_bond_atom_site_label_1
_geom_bond_atom_site_label_2
_geom_bond_distance
_geom_bond_site_symmetry_2
_geom_bond_publ_flag
Bi1 I12 3.0142(5) . ?
Bi1 I10 3.0306(5) . ?
Bi1 I3 3.0627(5) . ?
Bi1 I5 3.0922(5) . ?
Bi1 I6 3.1156(5) . ?
Bi1 I4 3.1553(5) . ?
Cl1 C1 1.882(8) . ?
C1 C2 1.514(11) . ?
C2 N1 1.502(9) . ?
Cl2 C4 1.811(9) . ?
C4 C5 1.527(12) . ?
C5 N2 1.515(10) . ?
Cl4 C11 1.843(10) . ?
C10 N3 1.495(11) . ?
C10 C11 1.514(12) . ?

loop_
_geom_torsion_atom_site_label_1
_geom_torsion_atom_site_label_2
_geom_torsion_atom_site_label_3
_geom_torsion_atom_site_label_4
_geom_torsion
_geom_torsion_site_symmetry_1
_geom_torsion_site_symmetry_2
_geom_torsion_site_symmetry_3
_geom_torsion_site_symmetry_4
_geom_torsion_publ_flag
Cl1 C1 C2 N1 63.1(8) . . . . ?
Cl2 C4 C5 N2 -64.1(8) . . . . ?
N3 C10 C11 Cl4 64.7(9) . . . . ?
